data_2200323
loop_
_publ_author_name
'S. Pandiarajan'
'B. Sridhar'
'R. K. Rajaram'

_publ_section_title
;
 <small>L</small>-Valine <small>L</small>-valinium perchlorate
 monohydrate
;
_journal_issue 5
_journal_name_full 'Acta Crystallographica Section E'
_journal_page_first o466
_journal_page_last o468
_journal_paper_doi 10.1107/S160053680100681X
_journal_volume 57
_journal_year 2001
_chemical_formula_iupac 'C5 H11 N O2 +, Cl O4 -, C5 H12 N O2, H2 O'
_chemical_formula_moiety 'C5 H11 N O2 +, Cl O4 -, C5 H12 N O2, H2 O'
_chemical_formula_sum 'C10 H25 Cl N2 O9'
_chemical_formula_weight 352.77
_chemical_name_common 'L-Valine L-Valinium Perchlorate'
_chemical_name_systematic
;
L-Valine L-Valinium Perchlorate monohydrate
;
_space_group_IT_number 4
_symmetry_cell_setting monoclinic
_symmetry_space_group_name_Hall 'P 2yb'
_symmetry_space_group_name_H-M 'P 1 21 1'
_cell_angle_alpha 90.00
_cell_angle_beta 91.282(16)
_cell_angle_gamma 90.00
_cell_formula_units_Z 2
_cell_length_a 11.235(3)
_cell_length_b 5.8312(14)
_cell_length_c 13.0948(19)
_cell_measurement_reflns_used 25
_cell_measurement_temperature 293(2)
_cell_measurement_theta_max 13.71
_cell_measurement_theta_min 8.05
_cell_volume 857.7(3)
_computing_cell_refinement 'CAD-4 Software'
_computing_data_collection 'CAD-4 Software (Enraf-Nonius, 1989)'
_computing_data_reduction 'CAD-4 Software'
_computing_molecular_graphics 'PLATON (Spek, 1999)'
_computing_publication_material SHELXL97
_computing_structure_refinement 'SHELXL97 (Sheldrick, 1997)'
_computing_structure_solution 'SHELXS97 (Sheldrick, 1997)'
_diffrn_ambient_temperature 293(2)
_diffrn_measured_fraction_theta_full .998
_diffrn_measured_fraction_theta_max .998
_diffrn_measurement_device_type 'Enraf-Nonius sealed tube'
_diffrn_measurement_method \w-2\q
_diffrn_radiation_monochromator graphite
_diffrn_radiation_source 'fine-focus sealed tube'
_diffrn_radiation_type MoK\a
_diffrn_radiation_wavelength .71073
_diffrn_reflns_av_R_equivalents .0109
_diffrn_reflns_av_sigmaI/netI .0186
_diffrn_reflns_limit_h_max 13
_diffrn_reflns_limit_h_min 0
_diffrn_reflns_limit_k_max 6
_diffrn_reflns_limit_k_min 0
_diffrn_reflns_limit_l_max 15
_diffrn_reflns_limit_l_min -15
_diffrn_reflns_number 1751
_diffrn_reflns_theta_full 24.98
_diffrn_reflns_theta_max 24.98
_diffrn_reflns_theta_min 2.36
_diffrn_standards_decay_% none
_diffrn_standards_interval_time 60
_diffrn_standards_number 3
_exptl_absorpt_coefficient_mu .266
_exptl_absorpt_correction_type none
_exptl_crystal_colour colorless
_exptl_crystal_density_diffrn 1.366
_exptl_crystal_density_meas 1.369
_exptl_crystal_density_method 'flotation in a mixture of carbon tetrachloride and xylene'
_exptl_crystal_description Needles
_exptl_crystal_F_000 376
_exptl_crystal_size_max .25
_exptl_crystal_size_mid .23
_exptl_crystal_size_min .13
_refine_diff_density_max .213
_refine_diff_density_min -.263
_refine_ls_abs_structure_details 'Flack (1983)'
_refine_ls_abs_structure_Flack .06(11)
_refine_ls_extinction_coef .030(6)
_refine_ls_extinction_method SHELXL97
_refine_ls_goodness_of_fit_ref 1.172
_refine_ls_hydrogen_treatment mixed
_refine_ls_matrix_type full
_refine_ls_number_parameters 228
_refine_ls_number_reflns 1665
_refine_ls_number_restraints 1
_refine_ls_restrained_S_all 1.172
_refine_ls_R_factor_all .0445
_refine_ls_R_factor_gt .0371
_refine_ls_shift/su_max .002
_refine_ls_shift/su_mean .000
_refine_ls_structure_factor_coef Fsqd
_refine_ls_weighting_details 'calc w = 1/[\s^2^(Fo^2^)+(0.0658P)^2^+0.1320P] where P = (Fo^2^+2Fc^2^)/3'
_refine_ls_weighting_scheme calc
_refine_ls_wR_factor_ref .1100
_reflns_number_gt 1481
_reflns_number_total 1665
_reflns_threshold_expression I>2\s(I)
_cod_data_source_file ob6036.cif
_cod_data_source_block I
_cod_original_sg_symbol_H-M 'P 21'
_cod_database_code 2200323
_cod_database_fobs_code 2200323

loop_
_symmetry_equiv_pos_as_xyz
'x, y, z'
'-x, y+1/2, -z'

loop_
_atom_site_label
_atom_site_fract_x
_atom_site_fract_y
_atom_site_fract_z
_atom_site_U_iso_or_equiv
_atom_site_adp_type
_atom_site_calc_flag
_atom_site_refinement_flags
_atom_site_occupancy
_atom_site_disorder_assembly
_atom_site_disorder_group
_atom_site_type_symbol
Cl1 .32517(7) .02913(19) .09205(6) .0528(3) Uani d . 1 . . Cl
O1 .2394(3) -.0572(11) .0241(3) .1091(18) Uani d . 1 A . O
O3 .2751(5) .0918(11) .1838(3) .1308(19) Uani d . 1 A . O
O2 .3962(13) .197(4) .0469(13) .112(6) Uani d P .65(5) A 1 O
O4 .4124(9) -.132(3) .133(2) .124(6) Uani d P .65(5) A 1 O
O2' .368(5) .231(7) .055(3) .178(16) Uani d P .35(5) A 2 O
O4' .4038(19) -.147(4) .084(3) .112(7) Uani d P .35(5) A 2 O
O1A .4708(3) .4853(5) .3769(2) .0628(8) Uani d . 1 . . O
O1B .3434(3) .3121(4) .4765(2) .0605(8) Uani d . 1 . . O
C11 .3832(3) .4873(6) .4311(2) .0385(8) Uani d . 1 . . C
C12 .3191(3) .7135(6) .4498(3) .0335(7) Uani d . 1 . . C
H12 .3297 .7530 .5222 .040 Uiso calc R 1 . . H
N11 .3775(2) .8941(5) .3884(2) .0380(6) Uani d . 1 . . N
H11A .3410 1.0276 .3980 .057 Uiso calc R 1 . . H
H11B .3728 .8567 .3225 .057 Uiso calc R 1 . . H
H11C .4536 .9061 .4079 .057 Uiso calc R 1 . . H
C13 .1852(3) .6948(7) .4259(3) .0516(9) Uani d . 1 . . C
H13 .1543 .5767 .4715 .062 Uiso calc R 1 . . H
C14 .1204(4) .9175(10) .4518(5) .0815(16) Uani d . 1 . . C
H14A .1406 .9619 .5206 .122 Uiso calc R 1 . . H
H14B .0359 .8940 .4454 .122 Uiso calc R 1 . . H
H14C .1439 1.0362 .4056 .122 Uiso calc R 1 . . H
C15 .1584(4) .6139(10) .3180(4) .0811(15) Uani d . 1 . . C
H15A .0738 .6049 .3069 .122 Uiso calc R 1 . . H
H15B .1930 .4651 .3082 .122 Uiso calc R 1 . . H
H15C .1914 .7202 .2704 .122 Uiso calc R 1 . . H
O2A .3947(2) .5095(6) .69524(19) .0576(7) Uani d . 1 . . O
O2B .2391(3) .2967(6) .6483(2) .0647(8) Uani d . 1 . . O
H2B .2688 .3051 .5918 .097 Uiso calc R 1 . . H
C21 .3045(3) .4107(7) .7145(3) .0437(8) Uani d . 1 . . C
C22 .2528(3) .4105(7) .8206(3) .0421(8) Uani d . 1 . . C
H22 .2531 .2517 .8452 .050 Uiso calc R 1 . . H
N21 .3369(2) .5432(7) .88663(19) .0498(7) Uani d . 1 . . N
H21A .3103 .5470 .9501 .075 Uiso calc R 1 . . H
H21B .3428 .6856 .8628 .075 Uiso calc R 1 . . H
H21C .4082 .4766 .8866 .075 Uiso calc R 1 . . H
C23 .1250(3) .4973(9) .8235(3) .0602(10) Uani d . 1 . . C
H23 .0779 .4046 .7749 .072 Uiso calc R 1 . . H
C24 .0737(4) .4601(13) .9282(5) .097(2) Uani d . 1 . . C
H24A .0825 .3019 .9472 .145 Uiso calc R 1 . . H
H24B -.0092 .5001 .9265 .145 Uiso calc R 1 . . H
H24C .1153 .5548 .9772 .145 Uiso calc R 1 . . H
C25 .1139(5) .7465(11) .7894(5) .0901(17) Uani d . 1 . . C
H25A .0322 .7935 .7922 .135 Uiso calc R 1 . . H
H25B .1410 .7612 .7207 .135 Uiso calc R 1 . . H
H25C .1616 .8418 .8340 .135 Uiso calc R 1 . . H
OW1 .5770(3) .4660(5) .1852(2) .0578(8) Uani d . 1 . . O
HW1 .519(4) .503(12) .153(4) .083(17) Uiso d . 1 . . H
HW2 .543(4) .449(10) .245(4) .068(14) Uiso d . 1 . . H

loop_
_atom_site_aniso_label
_atom_site_aniso_U_11
_atom_site_aniso_U_22
_atom_site_aniso_U_33
_atom_site_aniso_U_12
_atom_site_aniso_U_13
_atom_site_aniso_U_23
Cl1 .0524(5) .0638(6) .0419(4) -.0023(5) -.0037(3) .0025(5)
O1 .0665(18) .177(5) .083(2) -.021(3) -.0084(16) -.043(3)
O3 .189(4) .139(5) .066(2) .002(4) .039(2) -.020(3)
O2 .102(7) .150(14) .084(7) -.070(7) -.020(5) .042(7)
O4 .080(4) .120(8) .170(13) -.019(6) -.060(6) .065(8)
O2' .29(4) .113(17) .13(2) -.04(2) -.08(2) .096(17)
O4' .095(10) .111(11) .127(17) .067(11) -.059(10) -.042(12)
O1A .0708(16) .0456(17) .0731(17) .0148(14) .0253(14) -.0042(14)
O1B .107(2) .0256(13) .0498(15) .0036(15) .0198(15) .0005(12)
C11 .0523(17) .0316(18) .0315(14) .0059(15) -.0015(13) -.0056(14)
C12 .0405(16) .0248(15) .0353(16) .0001(14) .0034(13) -.0006(13)
N11 .0407(13) .0269(13) .0466(15) -.0021(12) .0059(11) -.0032(11)
C13 .0384(17) .0375(19) .079(3) -.0039(16) .0071(17) .0009(18)
C14 .046(2) .068(3) .131(4) .016(2) .009(2) -.015(3)
C15 .070(3) .075(3) .097(3) -.010(3) -.032(2) -.015(3)
O2A .0586(14) .0598(16) .0550(13) -.0118(16) .0198(11) -.0046(15)
O2B .0749(18) .071(2) .0489(14) -.0180(17) .0104(12) -.0075(16)
C21 .0466(17) .0368(17) .0480(18) .0015(16) .0106(15) .0026(16)
C22 .0404(16) .0381(17) .0481(18) .0022(16) .0085(13) .0084(16)
N21 .0476(14) .060(2) .0420(13) .0017(17) .0038(11) .0070(16)
C23 .0392(16) .067(3) .075(2) .004(2) .0068(15) -.007(3)
C24 .063(3) .105(5) .125(4) -.003(3) .053(3) -.006(4)
C25 .075(3) .079(4) .116(4) .038(3) -.015(3) .008(3)
OW1 .0605(16) .058(2) .0550(15) -.0017(14) .0053(13) .0006(14)

loop_
_atom_type_symbol
_atom_type_description
_atom_type_scat_dispersion_real
_atom_type_scat_dispersion_imag
_atom_type_scat_source
C C .0033 .0016 'International Tables Vol C Tables 4.2.6.8 and 6.1.1.4'
H H .0000 .0000 'International Tables Vol C Tables 4.2.6.8 and 6.1.1.4'
N N .0061 .0033 'International Tables Vol C Tables 4.2.6.8 and 6.1.1.4'
O O .0106 .0060 'International Tables Vol C Tables 4.2.6.8 and 6.1.1.4'
Cl Cl .1484 .1585 'International Tables Vol C Tables 4.2.6.8 and 6.1.1.4'

loop_
_geom_angle_atom_site_label_1
_geom_angle_atom_site_label_2
_geom_angle_atom_site_label_3
_geom_angle
O4' Cl1 O2' 113(2)
O4' Cl1 O3 122.7(16)
O2' Cl1 O3 104(2)
O4' Cl1 O1 96.9(11)
O2' Cl1 O1 109.2(16)
O3 Cl1 O1 111.2(3)
O4' Cl1 O2 96.8(13)
O2' Cl1 O2 16(3)
O3 Cl1 O2 115.3(9)
O1 Cl1 O2 112.1(7)
O4' Cl1 O4 26.6(9)
O2' Cl1 O4 117(2)
O3 Cl1 O4 97.5(12)
O1 Cl1 O4 117.0(10)
O2 Cl1 O4 103.0(9)
O1A C11 O1B 124.0(3)
O1A C11 C12 119.3(3)
O1B C11 C12 116.7(3)
N11 C12 C11 108.1(2)
N11 C12 C13 112.5(3)
C11 C12 C13 111.7(3)
N11 C12 H12 108.1
C11 C12 H12 108.1
C13 C12 H12 108.1
C12 N11 H11A 109.5
C12 N11 H11B 109.5
H11A N11 H11B 109.5
C12 N11 H11C 109.5
H11A N11 H11C 109.5
H11B N11 H11C 109.5
C15 C13 C14 112.7(4)
C15 C13 C12 112.7(3)
C14 C13 C12 111.3(3)
C15 C13 H13 106.5
C14 C13 H13 106.5
C12 C13 H13 106.5
C13 C14 H14A 109.5
C13 C14 H14B 109.5
H14A C14 H14B 109.5
C13 C14 H14C 109.5
H14A C14 H14C 109.5
H14B C14 H14C 109.5
C13 C15 H15A 109.5
C13 C15 H15B 109.5
H15A C15 H15B 109.5
C13 C15 H15C 109.5
H15A C15 H15C 109.5
H15B C15 H15C 109.5
C21 O2B H2B 109.5
O2A C21 O2B 124.9(3)
O2A C21 C22 122.4(3)
O2B C21 C22 112.7(3)
N21 C22 C21 106.3(3)
N21 C22 C23 113.6(3)
C21 C22 C23 113.7(3)
N21 C22 H22 107.6
C21 C22 H22 107.6
C23 C22 H22 107.6
C22 N21 H21A 109.5
C22 N21 H21B 109.5
H21A N21 H21B 109.5
C22 N21 H21C 109.5
H21A N21 H21C 109.5
H21B N21 H21C 109.5
C24 C23 C22 110.6(4)
C24 C23 C25 111.8(5)
C22 C23 C25 112.4(4)
C24 C23 H23 107.3
C22 C23 H23 107.3
C25 C23 H23 107.3
C23 C24 H24A 109.5
C23 C24 H24B 109.5
H24A C24 H24B 109.5
C23 C24 H24C 109.5
H24A C24 H24C 109.5
H24B C24 H24C 109.5
C23 C25 H25A 109.5
C23 C25 H25B 109.5
H25A C25 H25B 109.5
C23 C25 H25C 109.5
H25A C25 H25C 109.5
H25B C25 H25C 109.5
HW1 OW1 HW2 98(4)

loop_
_geom_bond_atom_site_label_1
_geom_bond_atom_site_label_2
_geom_bond_site_symmetry_2
_geom_bond_distance
_geom_bond_publ_flag
Cl1 O4' . 1.360(17) ?
Cl1 O2' . 1.37(3) ?
Cl1 O3 . 1.387(4) ?
Cl1 O1 . 1.391(4) ?
Cl1 O2 . 1.402(12) ?
Cl1 O4 . 1.456(11) ?
O1A C11 . 1.225(4) yes
O1B C11 . 1.268(4) yes
C11 C12 . 1.525(5) ?
C12 N11 . 1.486(4) ?
C12 C13 . 1.534(5) ?
C12 H12 . .9800 ?
N11 H11A . .8900 ?
N11 H11B . .8900 ?
N11 H11C . .8900 ?
C13 C15 . 1.513(6) ?
C13 C14 . 1.531(6) ?
C13 H13 . .9800 ?
C14 H14A . .9600 ?
C14 H14B . .9600 ?
C14 H14C . .9600 ?
C15 H15A . .9600 ?
C15 H15B . .9600 ?
C15 H15C . .9600 ?
O2A C21 . 1.197(4) yes
O2B C21 . 1.305(5) yes
O2B H2B . .8200 ?
C21 C22 . 1.519(5) ?
C22 N21 . 1.485(5) ?
C22 C23 . 1.523(5) ?
C22 H22 . .9800 ?
N21 H21A . .8900 ?
N21 H21B . .8900 ?
N21 H21C . .8900 ?
C23 C24 . 1.515(7) ?
C23 C25 . 1.524(8) ?
C23 H23 . .9800 ?
C24 H24A . .9600 ?
C24 H24B . .9600 ?
C24 H24C . .9600 ?
C25 H25A . .9600 ?
C25 H25B . .9600 ?
C25 H25C . .9600 ?
OW1 HW1 . .80(5) ?
OW1 HW2 . .89(5) ?

loop_
_geom_hbond_atom_site_label_D
_geom_hbond_atom_site_label_H
_geom_hbond_atom_site_label_A
_geom_hbond_site_symmetry_A
_geom_hbond_distance_DH
_geom_hbond_distance_HA
_geom_hbond_distance_DA
_geom_hbond_angle_DHA
N11 H11A O1B 1_565 .89 1.95 2.727(4) 144.8
N11 H11B O3 1_565 .89 2.51 3.113(6) 125.7
N11 H11B O4 1_565 .89 2.53 3.37(3) 159.3
N11 H11C O2A 2_656 .89 2.28 2.886(4) 125.3
O2B H2B O1B . .82 1.74 2.562(4) 175.0
N21 H21A O2' 1_556 .89 2.38 2.87(3) 115.2
N21 H21A O1 1_566 .89 2.63 3.156(6) 118.4
N21 H21B OW1 2_656 .89 1.98 2.818(5) 157.1
N21 H21C O4 2_656 .89 2.13 3.013(11) 169.1
N21 H21C O4' 2_656 .89 2.26 3.13(2) 168.0
OW1 HW1 O4 1_565 .80(5) 2.45(7) 3.050(12) 133(6)
OW1 HW1 O4' 1_565 .80(5) 2.57(7) 3.24(3) 143(6)
OW1 HW1 O2 . .80(5) 2.63(6) 3.115(15) 120(6)
OW1 HW1 O2' . .80(5) 2.63(7) 3.18(4) 127(6)
OW1 HW2 O1A . .89(5) 1.93(5) 2.806(4) 167(5)

loop_
_geom_torsion_atom_site_label_1
_geom_torsion_atom_site_label_2
_geom_torsion_atom_site_label_3
_geom_torsion_atom_site_label_4
_geom_torsion
_geom_torsion_publ_flag
O1A C11 C12 N11 3.5(4) yes
O1B C11 C12 N11 -178.7(3) ?
O1A C11 C12 C13 127.7(3) ?
O1B C11 C12 C13 -54.4(4) ?
N11 C12 C13 C15 65.7(4) ?
C11 C12 C13 C15 -56.1(5) ?
N11 C12 C13 C14 -62.1(4) ?
C11 C12 C13 C14 176.1(4) ?
O2A C21 C22 N21 -1.8(5) yes
O2B C21 C22 N21 179.4(3) ?
O2A C21 C22 C23 124.0(4) ?
O2B C21 C22 C23 -54.8(5) ?
N21 C22 C23 C24 -66.4(5) ?
C21 C22 C23 C24 171.8(4) ?
N21 C22 C23 C25 59.3(5) ?
C21 C22 C23 C25 -62.5(5) ?
